data_4330811
loop_
_publ_author_name
'W. Adam Phelan'
'Giang V. Nguyen'
'Jiakui K. Wang'
'Gregory T. McCandless'
'Emilia Morosan'
'John F. DiTusa'
'Julia Y. Chan'

_publ_section_title
;
 Discovery of Spin Glass Behavior in Ln2Fe4Sb5 (Ln = La-Nd and Sm)
;
_journal_name_full 'Inorganic Chemistry'
_journal_page_first 11412
_journal_page_last 11421
_journal_paper_doi 10.1021/ic301030f
_journal_volume 51
_journal_year 2012
_chemical_formula_moiety 'Fe4.03 La2 Sb4.94'
_chemical_formula_sum 'Fe4.03 La2 Sb4.94'
_chemical_formula_weight 1104.62
_chemical_name_systematic
;
 ?
;
_space_group_IT_number 139
_symmetry_cell_setting tetragonal
_symmetry_space_group_name_Hall '-I 4 2'
_symmetry_space_group_name_H-M 'I 4/m m m'
_atom_sites_solution_primary direct
_atom_sites_solution_secondary difmap
_audit_creation_method SHELXL-97
_cell_angle_alpha 90
_cell_angle_beta 90
_cell_angle_gamma 90
_cell_formula_units_Z 2
_cell_length_a 4.3522(15)
_cell_length_b 4.3522(15)
_cell_length_c 26.201(8)
_cell_measurement_reflns_used 603
_cell_measurement_temperature 298(2)
_cell_measurement_theta_max 36.5
_cell_measurement_theta_min 31
_cell_volume 496.3(3)
_computing_structure_refinement 'SHELXL-97 (Sheldrick, 2008)'
_diffrn_ambient_temperature 298(2)
_diffrn_measured_fraction_theta_full 0.988
_diffrn_measured_fraction_theta_max 0.988
_diffrn_measurement_device_type 'Nonius KappaCCD'
_diffrn_measurement_method '\w and \f scans'
_diffrn_radiation_monochromator graphite
_diffrn_radiation_source 'fine-focus sealed tube'
_diffrn_radiation_type MoK\a
_diffrn_radiation_wavelength 0.71073
_diffrn_reflns_av_R_equivalents 0.0276
_diffrn_reflns_av_sigmaI/netI 0.0205
_diffrn_reflns_limit_h_max 7
_diffrn_reflns_limit_h_min 0
_diffrn_reflns_limit_k_max 5
_diffrn_reflns_limit_k_min -4
_diffrn_reflns_limit_l_max 42
_diffrn_reflns_limit_l_min 0
_diffrn_reflns_number 6672
_diffrn_reflns_theta_full 36.47
_diffrn_reflns_theta_max 36.47
_diffrn_reflns_theta_min 3.11
_exptl_absorpt_coefficient_mu 27.236
_exptl_absorpt_correction_T_max 0.7271
_exptl_absorpt_correction_T_min 0.1715
_exptl_absorpt_correction_type multi-scan
_exptl_absorpt_process_details 'HKL Scalepack (Otwinowski & Minor 1997)'
_exptl_crystal_colour black
_exptl_crystal_density_diffrn 7.392
_exptl_crystal_description plate
_exptl_crystal_F_000 942
_exptl_crystal_size_max 0.10
_exptl_crystal_size_mid 0.08
_exptl_crystal_size_min 0.01
_refine_diff_density_max 6.319
_refine_diff_density_min -2.706
_refine_diff_density_rms 0.637
_refine_ls_extinction_coef 0.0019(4)
_refine_ls_extinction_expression Fc^*^=kFc[1+0.001xFc^2^\l^3^/sin(2\q)]^-1/4^
_refine_ls_extinction_method SHELXL
_refine_ls_goodness_of_fit_ref 1.139
_refine_ls_matrix_type full
_refine_ls_number_parameters 22
_refine_ls_number_reflns 424
_refine_ls_number_restraints 0
_refine_ls_restrained_S_all 1.139
_refine_ls_R_factor_all 0.0491
_refine_ls_R_factor_gt 0.0457
_refine_ls_shift/su_max 0.000
_refine_ls_shift/su_mean 0.000
_refine_ls_structure_factor_coef Fsqd
_refine_ls_weighting_details 'calc w=1/[\s^2^(Fo^2^)+(0.0595P)^2^+38.9398P] where P=(Fo^2^+2Fc^2^)/3'
_refine_ls_weighting_scheme calc
_refine_ls_wR_factor_gt 0.1183
_refine_ls_wR_factor_ref 0.1210
_reflns_number_gt 398
_reflns_number_total 424
_reflns_threshold_expression I>2\s(I)
_cod_data_source_file ic301030f_si_001_1.cif
_cod_data_source_block shelxl
_cod_original_sg_symbol_H-M 'I 4/m m m '
_cod_database_code 4330811

loop_
_symmetry_equiv_pos_as_xyz
'x, y, z'
'-x, -y, z'
'x, -y, -z'
'-x, y, -z'
'-y, -x, -z'
'y, x, -z'
'y, -x, z'
'-y, x, z'
'x+1/2, y+1/2, z+1/2'
'-x+1/2, -y+1/2, z+1/2'
'x+1/2, -y+1/2, -z+1/2'
'-x+1/2, y+1/2, -z+1/2'
'-y+1/2, -x+1/2, -z+1/2'
'y+1/2, x+1/2, -z+1/2'
'y+1/2, -x+1/2, z+1/2'
'-y+1/2, x+1/2, z+1/2'
'-x, -y, -z'
'x, y, -z'
'-x, y, z'
'x, -y, z'
'y, x, z'
'-y, -x, z'
'-y, x, -z'
'y, -x, -z'
'-x+1/2, -y+1/2, -z+1/2'
'x+1/2, y+1/2, -z+1/2'
'-x+1/2, y+1/2, z+1/2'
'x+1/2, -y+1/2, z+1/2'
'y+1/2, x+1/2, z+1/2'
'-y+1/2, -x+1/2, z+1/2'
'-y+1/2, x+1/2, -z+1/2'
'y+1/2, -x+1/2, -z+1/2'

loop_
_atom_site_label
_atom_site_type_symbol
_atom_site_fract_x
_atom_site_fract_y
_atom_site_fract_z
_atom_site_U_iso_or_equiv
_atom_site_adp_type
_atom_site_occupancy
_atom_site_symmetry_multiplicity
_atom_site_calc_flag
_atom_site_refinement_flags
La1 La 0.0000 0.0000 0.34800(4) 0.0102(3) Uani 1 8 d S
Fe1 Fe 0.0000 0.0000 0.0000 0.0150(7) Uani 1 16 d S
Fe2 Fe 0.0000 0.5000 0.45039(10) 0.0291(12) Uani 0.759(14) 4 d SP
Sb1 Sb 0.0000 0.5000 0.2500 0.0088(3) Uani 1 8 d S
Sb2 Sb 0.0000 0.0000 0.10768(4) 0.0104(3) Uani 1 8 d S
Sb3 Sb 0.0000 0.0788(11) 0.5000 0.0298(17) Uani 0.235(5) 4 d SP

loop_
_atom_site_aniso_label
_atom_site_aniso_U_11
_atom_site_aniso_U_22
_atom_site_aniso_U_33
_atom_site_aniso_U_23
_atom_site_aniso_U_13
_atom_site_aniso_U_12
La1 0.0108(3) 0.0108(3) 0.0091(4) 0.000 0.000 0.000
Fe1 0.0178(11) 0.0178(11) 0.0092(13) 0.000 0.000 0.000
Fe2 0.0144(14) 0.064(3) 0.0088(11) 0.000 0.000 0.000
Sb1 0.0099(3) 0.0099(3) 0.0066(4) 0.000 0.000 0.000
Sb2 0.0105(3) 0.0105(3) 0.0100(5) 0.000 0.000 0.000
Sb3 0.021(2) 0.023(3) 0.046(2) 0.000 0.000 0.000

loop_
_atom_type_symbol
_atom_type_description
_atom_type_scat_dispersion_real
_atom_type_scat_dispersion_imag
_atom_type_scat_source
La La -0.2871 2.4523 'International Tables Vol C Tables 4.2.6.8 and 6.1.1.4'
Fe Fe 0.3463 0.8444 'International Tables Vol C Tables 4.2.6.8 and 6.1.1.4'
Sb Sb -0.5866 1.5461 'International Tables Vol C Tables 4.2.6.8 and 6.1.1.4'

loop_
_geom_angle_atom_site_label_1
_geom_angle_atom_site_label_2
_geom_angle_atom_site_label_3
_geom_angle
_geom_angle_site_symmetry_1
_geom_angle_site_symmetry_3
Sb2 La1 Sb2 138.65(5) 25 25_445
Sb2 La1 Sb2 82.840(16) 25 25_455
Sb2 La1 Sb2 82.840(16) 25_445 25_455
Sb2 La1 Sb2 82.840(16) 25 25_545
Sb2 La1 Sb2 82.840(16) 25_445 25_545
Sb2 La1 Sb2 138.65(5) 25_455 25_545
Sb2 La1 Sb1 134.19(2) 25 25_455
Sb2 La1 Sb1 80.89(2) 25_445 25_455
Sb2 La1 Sb1 80.89(2) 25_455 25_455
Sb2 La1 Sb1 134.19(2) 25_545 25_455
Sb2 La1 Sb1 134.19(2) 25 1_545
Sb2 La1 Sb1 80.89(2) 25_445 1_545
Sb2 La1 Sb1 134.19(2) 25_455 1_545
Sb2 La1 Sb1 80.89(2) 25_545 1_545
Sb1 La1 Sb1 54.41(2) 25_455 1_545
Sb2 La1 Sb1 80.89(2) 25 .
Sb2 La1 Sb1 134.19(2) 25_445 .
Sb2 La1 Sb1 80.89(2) 25_455 .
Sb2 La1 Sb1 134.19(2) 25_545 .
Sb1 La1 Sb1 54.41(2) 25_455 .
Sb1 La1 Sb1 80.56(3) 1_545 .
Sb2 La1 Sb1 80.89(2) 25 25
Sb2 La1 Sb1 134.19(2) 25_445 25
Sb2 La1 Sb1 134.19(2) 25_455 25
Sb2 La1 Sb1 80.89(2) 25_545 25
Sb1 La1 Sb1 80.56(3) 25_455 25
Sb1 La1 Sb1 54.41(2) 1_545 25
Sb1 La1 Sb1 54.41(2) . 25
Sb2 La1 Fe2 46.30(2) 25 .
Sb2 La1 Fe2 98.20(4) 25_445 .
Sb2 La1 Fe2 46.30(2) 25_455 .
Sb2 La1 Fe2 98.20(4) 25_545 .
Sb1 La1 Fe2 126.33(2) 25_455 .
Sb1 La1 Fe2 178.77(3) 1_545 .
Sb1 La1 Fe2 100.67(4) . .
Sb1 La1 Fe2 126.33(2) 25 .
Sb2 La1 Fe2 46.30(2) 25 21
Sb2 La1 Fe2 98.20(4) 25_445 21
Sb2 La1 Fe2 98.20(4) 25_455 21
Sb2 La1 Fe2 46.30(2) 25_545 21
Sb1 La1 Fe2 178.77(3) 25_455 21
Sb1 La1 Fe2 126.33(2) 1_545 21
Sb1 La1 Fe2 126.33(2) . 21
Sb1 La1 Fe2 100.67(4) 25 21
Fe2 La1 Fe2 52.90(4) . 21
Sb2 La1 Fe2 98.20(4) 25 21_455
Sb2 La1 Fe2 46.30(2) 25_445 21_455
Sb2 La1 Fe2 46.30(2) 25_455 21_455
Sb2 La1 Fe2 98.20(4) 25_545 21_455
Sb1 La1 Fe2 100.67(4) 25_455 21_455
Sb1 La1 Fe2 126.33(2) 1_545 21_455
Sb1 La1 Fe2 126.33(2) . 21_455
Sb1 La1 Fe2 178.77(3) 25 21_455
Fe2 La1 Fe2 52.90(4) . 21_455
Fe2 La1 Fe2 78.09(6) 21 21_455
Sb2 La1 Fe2 98.20(4) 25 1_545
Sb2 La1 Fe2 46.30(2) 25_445 1_545
Sb2 La1 Fe2 98.20(4) 25_455 1_545
Sb2 La1 Fe2 46.30(2) 25_545 1_545
Sb1 La1 Fe2 126.33(2) 25_455 1_545
Sb1 La1 Fe2 100.67(4) 1_545 1_545
Sb1 La1 Fe2 178.77(3) . 1_545
Sb1 La1 Fe2 126.33(2) 25 1_545
Fe2 La1 Fe2 78.09(6) . 1_545
Fe2 La1 Fe2 52.90(4) 21 1_545
Fe2 La1 Fe2 52.90(4) 21_455 1_545
Fe2 Fe1 Fe2 180.00(10) 29_444 13
Fe2 Fe1 Fe2 74.75(5) 29_444 9_444
Fe2 Fe1 Fe2 105.25(5) 13 9_444
Fe2 Fe1 Fe2 105.25(5) 29_444 25
Fe2 Fe1 Fe2 74.75(5) 13 25
Fe2 Fe1 Fe2 180.00(10) 9_444 25
Fe2 Fe1 Fe2 118.29(10) 29_444 29_454
Fe2 Fe1 Fe2 61.71(10) 13 29_454
Fe2 Fe1 Fe2 74.75(5) 9_444 29_454
Fe2 Fe1 Fe2 105.25(5) 25 29_454
Fe2 Fe1 Fe2 105.25(5) 29_444 25_455
Fe2 Fe1 Fe2 74.75(5) 13 25_455
Fe2 Fe1 Fe2 61.71(10) 9_444 25_455
Fe2 Fe1 Fe2 118.29(10) 25 25_455
Fe2 Fe1 Fe2 105.25(5) 29_454 25_455
Fe2 Fe1 Fe2 61.71(10) 29_444 13_545
Fe2 Fe1 Fe2 118.29(10) 13 13_545
Fe2 Fe1 Fe2 105.25(5) 9_444 13_545
Fe2 Fe1 Fe2 74.75(5) 25 13_545
Fe2 Fe1 Fe2 180.00(10) 29_454 13_545
Fe2 Fe1 Fe2 74.75(5) 25_455 13_545
Fe2 Fe1 Fe2 74.75(5) 29_444 9_544
Fe2 Fe1 Fe2 105.25(5) 13 9_544
Fe2 Fe1 Fe2 118.29(10) 9_444 9_544
Fe2 Fe1 Fe2 61.71(10) 25 9_544
Fe2 Fe1 Fe2 74.75(5) 29_454 9_544
Fe2 Fe1 Fe2 180.00(10) 25_455 9_544
Fe2 Fe1 Fe2 105.25(5) 13_545 9_544
Fe2 Fe1 Sb2 59.15(5) 29_444 17
Fe2 Fe1 Sb2 120.85(5) 13 17
Fe2 Fe1 Sb2 59.15(5) 9_444 17
Fe2 Fe1 Sb2 120.85(5) 25 17
Fe2 Fe1 Sb2 59.15(5) 29_454 17
Fe2 Fe1 Sb2 120.85(5) 25_455 17
Fe2 Fe1 Sb2 120.85(5) 13_545 17
Fe2 Fe1 Sb2 59.15(5) 9_544 17
Fe2 Fe1 Sb2 120.85(5) 29_444 .
Fe2 Fe1 Sb2 59.15(5) 13 .
Fe2 Fe1 Sb2 120.85(5) 9_444 .
Fe2 Fe1 Sb2 59.15(5) 25 .
Fe2 Fe1 Sb2 120.85(5) 29_454 .
Fe2 Fe1 Sb2 59.15(5) 25_455 .
Fe2 Fe1 Sb2 59.15(5) 13_545 .
Fe2 Fe1 Sb2 120.85(5) 9_544 .
Sb2 Fe1 Sb2 180.0 17 .
Fe2 Fe1 Sb3 131.04(6) 29_444 13
Fe2 Fe1 Sb3 48.96(6) 13 13
Fe2 Fe1 Sb3 123.58(6) 9_444 13
Fe2 Fe1 Sb3 56.42(6) 25 13
Fe2 Fe1 Sb3 48.96(6) 29_454 13
Fe2 Fe1 Sb3 123.58(6) 25_455 13
Fe2 Fe1 Sb3 131.04(6) 13_545 13
Fe2 Fe1 Sb3 56.42(6) 9_544 13
Sb2 Fe1 Sb3 90.0 17 13
Sb2 Fe1 Sb3 90.0 . 13
Fe2 Fe1 Sb3 123.58(6) 29_444 25
Fe2 Fe1 Sb3 56.42(6) 13 25
Fe2 Fe1 Sb3 131.04(6) 9_444 25
Fe2 Fe1 Sb3 48.96(6) 25 25
Fe2 Fe1 Sb3 56.42(6) 29_454 25
Fe2 Fe1 Sb3 131.04(6) 25_455 25
Fe2 Fe1 Sb3 123.58(6) 13_545 25
Fe2 Fe1 Sb3 48.96(6) 9_544 25
Sb2 Fe1 Sb3 90.0 17 25
Sb2 Fe1 Sb3 90.0 . 25
Sb3 Fe1 Sb3 9.78(15) 13 25
Sb3 Fe2 Sb3 109.32(18) 17_566 .
Sb3 Fe2 Fe1 72.74(6) 17_566 9
Sb3 Fe2 Fe1 72.74(6) . 9
Sb3 Fe2 Fe1 72.74(6) 17_566 9_455
Sb3 Fe2 Fe1 72.74(6) . 9_455
Fe1 Fe2 Fe1 118.29(10) 9 9_455
Sb3 Fe2 Sb3 8.91(13) 17_566 21_565
Sb3 Fe2 Sb3 113.58(13) . 21_565
Fe1 Fe2 Sb3 67.93(11) 9 21_565
Fe1 Fe2 Sb3 81.63(11) 9_455 21_565
Sb3 Fe2 Sb3 8.91(13) 17_566 5_566
Sb3 Fe2 Sb3 113.58(13) . 5_566
Fe1 Fe2 Sb3 81.63(11) 9 5_566
Fe1 Fe2 Sb3 67.93(10) 9_455 5_566
Sb3 Fe2 Sb3 15.4(2) 21_565 5_566
Sb3 Fe2 Sb3 113.58(13) 17_566 5_556
Sb3 Fe2 Sb3 8.91(13) . 5_556
Fe1 Fe2 Sb3 81.63(11) 9 5_556
Fe1 Fe2 Sb3 67.93(11) 9_455 5_556
Sb3 Fe2 Sb3 118.91(10) 21_565 5_556
Sb3 Fe2 Sb3 116.58(11) 5_566 5_556
Sb3 Fe2 Sb3 113.58(13) 17_566 21
Sb3 Fe2 Sb3 8.91(13) . 21
Fe1 Fe2 Sb3 67.93(10) 9 21
Fe1 Fe2 Sb3 81.63(11) 9_455 21
Sb3 Fe2 Sb3 116.58(11) 21_565 21
Sb3 Fe2 Sb3 118.91(10) 5_566 21
Sb3 Fe2 Sb3 15.4(2) 5_556 21
Sb3 Fe2 Fe2 54.66(9) 17_566 17_566
Sb3 Fe2 Fe2 54.66(9) . 17_566
Fe1 Fe2 Fe2 59.15(5) 9 17_566
Fe1 Fe2 Fe2 59.15(5) 9_455 17_566
Sb3 Fe2 Fe2 59.46(5) 21_565 17_566
Sb3 Fe2 Fe2 59.46(5) 5_566 17_566
Sb3 Fe2 Fe2 59.46(5) 5_556 17_566
Sb3 Fe2 Fe2 59.46(5) 21 17_566
Sb3 Fe2 Sb2 109.36(4) 17_566 25_455
Sb3 Fe2 Sb2 109.36(4) . 25_455
Fe1 Fe2 Sb2 175.89(10) 9 25_455
Fe1 Fe2 Sb2 65.81(3) 9_455 25_455
Sb3 Fe2 Sb2 113.65(9) 21_565 25_455
Sb3 Fe2 Sb2 100.45(10) 5_566 25_455
Sb3 Fe2 Sb2 100.45(10) 5_556 25_455
Sb3 Fe2 Sb2 113.65(9) 21 25_455
Fe2 Fe2 Sb2 124.96(5) 17_566 25_455
Sb3 Fe2 Sb2 109.36(4) 17_566 25
Sb3 Fe2 Sb2 109.36(4) . 25
Fe1 Fe2 Sb2 65.81(3) 9 25
Fe1 Fe2 Sb2 175.89(10) 9_455 25
Sb3 Fe2 Sb2 100.45(10) 21_565 25
Sb3 Fe2 Sb2 113.65(9) 5_566 25
Sb3 Fe2 Sb2 113.65(9) 5_556 25
Sb3 Fe2 Sb2 100.45(10) 21 25
Fe2 Fe2 Sb2 124.96(5) 17_566 25
Sb2 Fe2 Sb2 110.08(10) 25_455 25
Sb3 Fe2 Sb3 8.05(12) 17_566 1_565
Sb3 Fe2 Sb3 117.36(11) . 1_565
Fe1 Fe2 Sb3 76.40(5) 9 1_565
Fe1 Fe2 Sb3 76.40(5) 9_455 1_565
Sb3 Fe2 Sb3 8.48(12) 21_565 1_565
Sb3 Fe2 Sb3 8.48(12) 5_566 1_565
Sb3 Fe2 Sb3 121.53(10) 5_556 1_565
Sb3 Fe2 Sb3 121.53(10) 21 1_565
Fe2 Fe2 Sb3 62.70(7) 17_566 1_565
Sb2 Fe2 Sb3 105.23(3) 25_455 1_565
Sb2 Fe2 Sb3 105.23(3) 25 1_565
Sb1 Sb1 Sb1 180.0 25_565 25_455
Sb1 Sb1 Sb1 90.0 25_565 25_465
Sb1 Sb1 Sb1 90.0 25_455 25_465
Sb1 Sb1 Sb1 90.0 25_565 25
Sb1 Sb1 Sb1 90.0 25_455 25
Sb1 Sb1 Sb1 180.0 25_465 25
Sb1 Sb1 La1 117.205(10) 25_565 25_455
Sb1 Sb1 La1 62.795(10) 25_455 25_455
Sb1 Sb1 La1 62.795(10) 25_465 25_455
Sb1 Sb1 La1 117.205(10) 25 25_455
Sb1 Sb1 La1 62.795(10) 25_565 1_565
Sb1 Sb1 La1 117.205(10) 25_455 1_565
Sb1 Sb1 La1 62.795(10) 25_465 1_565
Sb1 Sb1 La1 117.205(10) 25 1_565
La1 Sb1 La1 125.59(2) 25_455 1_565
Sb1 Sb1 La1 62.795(10) 25_565 25
Sb1 Sb1 La1 117.205(10) 25_455 25
Sb1 Sb1 La1 117.205(10) 25_465 25
Sb1 Sb1 La1 62.795(10) 25 25
La1 Sb1 La1 80.56(3) 25_455 25
La1 Sb1 La1 125.59(2) 1_565 25
Sb1 Sb1 La1 117.205(10) 25_565 .
Sb1 Sb1 La1 62.795(10) 25_455 .
Sb1 Sb1 La1 117.205(10) 25_465 .
Sb1 Sb1 La1 62.795(10) 25 .
La1 Sb1 La1 125.59(2) 25_455 .
La1 Sb1 La1 80.56(3) 1_565 .
La1 Sb1 La1 125.59(2) 25 .
Fe2 Sb2 Fe2 70.83(5) 13_545 25_455
Fe2 Sb2 Fe2 110.08(10) 13_545 13
Fe2 Sb2 Fe2 70.83(5) 25_455 13
Fe2 Sb2 Fe2 70.83(5) 13_545 25
Fe2 Sb2 Fe2 110.08(10) 25_455 25
Fe2 Sb2 Fe2 70.83(5) 13 25
Fe2 Sb2 Fe1 55.04(5) 13_545 .
Fe2 Sb2 Fe1 55.04(5) 25_455 .
Fe2 Sb2 Fe1 55.04(5) 13 .
Fe2 Sb2 Fe1 55.04(5) 25 .
Fe2 Sb2 La1 138.115(16) 13_545 25
Fe2 Sb2 La1 138.115(16) 25_455 25
Fe2 Sb2 La1 70.13(4) 13 25
Fe2 Sb2 La1 70.13(4) 25 25
Fe1 Sb2 La1 110.67(2) . 25
Fe2 Sb2 La1 70.13(4) 13_545 25_445
Fe2 Sb2 La1 70.13(4) 25_455 25_445
Fe2 Sb2 La1 138.115(16) 13 25_445
Fe2 Sb2 La1 138.115(16) 25 25_445
Fe1 Sb2 La1 110.67(2) . 25_445
La1 Sb2 La1 138.65(5) 25 25_445
Fe2 Sb2 La1 70.13(4) 13_545 25_545
Fe2 Sb2 La1 138.115(16) 25_455 25_545
Fe2 Sb2 La1 138.115(16) 13 25_545
Fe2 Sb2 La1 70.13(4) 25 25_545
Fe1 Sb2 La1 110.67(2) . 25_545
La1 Sb2 La1 82.840(16) 25 25_545
La1 Sb2 La1 82.840(16) 25_445 25_545
Fe2 Sb2 La1 138.115(16) 13_545 25_455
Fe2 Sb2 La1 70.13(4) 25_455 25_455
Fe2 Sb2 La1 70.13(4) 13 25_455
Fe2 Sb2 La1 138.115(16) 25 25_455
Fe1 Sb2 La1 110.67(2) . 25_455
La1 Sb2 La1 82.840(16) 25 25_455
La1 Sb2 La1 82.840(16) 25_445 25_455
La1 Sb2 La1 138.65(5) 25_545 25_455
Sb3 Sb3 Sb3 90.000(7) 5_556 21
Sb3 Sb3 Sb3 45.000(4) 5_556 17_556
Sb3 Sb3 Sb3 45.000(11) 21 17_556
Sb3 Sb3 Fe2 125.23(5) 5_556 17_566
Sb3 Sb3 Fe2 125.23(5) 21 17_566
Sb3 Sb3 Fe2 144.66(9) 17_556 17_566
Sb3 Sb3 Fe2 125.23(5) 5_556 .
Sb3 Sb3 Fe2 125.23(5) 21 .
Sb3 Sb3 Fe2 144.66(9) 17_556 .
Fe2 Sb3 Fe2 70.68(18) 17_566 .
Sb3 Sb3 Fe2 45.86(10) 5_556 21_455
Sb3 Sb3 Fe2 120.45(9) 21 21_455
Sb3 Sb3 Fe2 82.29(11) 17_556 21_455
Fe2 Sb3 Fe2 113.79(13) 17_566 21_455
Fe2 Sb3 Fe2 79.36(8) . 21_455
Sb3 Sb3 Fe2 120.45(10) 5_556 5_656
Sb3 Sb3 Fe2 45.86(10) 21 5_656
Sb3 Sb3 Fe2 82.29(10) 17_556 5_656
Fe2 Sb3 Fe2 79.36(8) 17_566 5_656
Fe2 Sb3 Fe2 113.79(13) . 5_656
Fe2 Sb3 Fe2 164.6(2) 21_455 5_656
Sb3 Sb3 Fe2 45.86(10) 5_556 5_556
Sb3 Sb3 Fe2 120.45(9) 21 5_556
Sb3 Sb3 Fe2 82.29(11) 17_556 5_556
Fe2 Sb3 Fe2 79.36(8) 17_566 5_556
Fe2 Sb3 Fe2 113.79(13) . 5_556
Fe2 Sb3 Fe2 61.09(10) 21_455 5_556
Fe2 Sb3 Fe2 116.58(11) 5_656 5_556
Sb3 Sb3 Fe2 120.45(10) 5_556 21
Sb3 Sb3 Fe2 45.86(10) 21 21
Sb3 Sb3 Fe2 82.29(10) 17_556 21
Fe2 Sb3 Fe2 113.79(13) 17_566 21
Fe2 Sb3 Fe2 79.36(8) . 21
Fe2 Sb3 Fe2 116.58(11) 21_455 21
Fe2 Sb3 Fe2 61.09(10) 5_656 21
Fe2 Sb3 Fe2 164.6(2) 5_556 21
Sb3 Sb3 Fe2 51.07(3) 5_556 1_545
Sb3 Sb3 Fe2 51.07(2) 21 1_545
Sb3 Sb3 Fe2 27.30(7) 17_556 1_545
Fe2 Sb3 Fe2 171.95(12) 17_566 1_545
Fe2 Sb3 Fe2 117.36(11) . 1_545
Fe2 Sb3 Fe2 69.38(9) 21_455 1_545
Fe2 Sb3 Fe2 96.54(13) 5_656 1_545
Fe2 Sb3 Fe2 96.54(13) 5_556 1_545
Fe2 Sb3 Fe2 69.38(9) 21 1_545
Sb3 Sb3 Fe2 51.07(3) 5_556 17_556
Sb3 Sb3 Fe2 51.07(2) 21 17_556
Sb3 Sb3 Fe2 27.30(7) 17_556 17_556
Fe2 Sb3 Fe2 117.36(11) 17_566 17_556
Fe2 Sb3 Fe2 171.95(12) . 17_556
Fe2 Sb3 Fe2 96.54(13) 21_455 17_556
Fe2 Sb3 Fe2 69.38(9) 5_656 17_556
Fe2 Sb3 Fe2 69.38(9) 5_556 17_556
Fe2 Sb3 Fe2 96.54(13) 21 17_556
Fe2 Sb3 Fe2 54.59(13) 1_545 17_556
Sb3 Sb3 Fe1 175.11(8) 5_556 9
Sb3 Sb3 Fe1 85.11(8) 21 9
Sb3 Sb3 Fe1 130.11(7) 17_556 9
Fe2 Sb3 Fe1 58.30(9) 17_566 9
Fe2 Sb3 Fe1 58.30(9) . 9
Fe2 Sb3 Fe1 137.48(14) 21_455 9
Fe2 Sb3 Fe1 55.65(4) 5_656 9
Fe2 Sb3 Fe1 137.48(14) 5_556 9
Fe2 Sb3 Fe1 55.65(4) 21 9
Fe2 Sb3 Fe1 124.93(5) 1_545 9
Fe2 Sb3 Fe1 124.93(5) 17_556 9

loop_
_geom_bond_atom_site_label_1
_geom_bond_atom_site_label_2
_geom_bond_distance
_geom_bond_site_symmetry_2
La1 Sb2 3.2893(11) 25
La1 Sb2 3.2893(11) 25_445
La1 Sb2 3.2893(11) 25_455
La1 Sb2 3.2893(11) 25_545
La1 Sb1 3.3657(10) 25_455
La1 Sb1 3.3657(10) 1_545
La1 Sb1 3.3657(11) .
La1 Sb1 3.3657(11) 25
La1 Fe2 3.454(2) .
La1 Fe2 3.454(2) 21
La1 Fe2 3.454(2) 21_455
La1 Fe2 3.454(2) 1_545
Fe1 Fe2 2.5348(15) 29_444
Fe1 Fe2 2.5348(15) 13
Fe1 Fe2 2.5348(15) 9_444
Fe1 Fe2 2.5348(15) 25
Fe1 Fe2 2.5348(15) 29_454
Fe1 Fe2 2.5348(15) 25_455
Fe1 Fe2 2.5348(15) 13_545
Fe1 Fe2 2.5348(15) 9_544
Fe1 Sb2 2.8215(14) 17
Fe1 Sb2 2.8215(14) .
Fe1 Sb3 2.845(3) 13
Fe1 Sb3 2.845(3) 25
Fe2 Sb3 2.247(4) 17_566
Fe2 Sb3 2.247(4) .
Fe2 Fe1 2.5348(15) 9
Fe2 Fe1 2.5348(15) 9_455
Fe2 Sb3 2.5579(17) 21_565
Fe2 Sb3 2.5579(17) 5_566
Fe2 Sb3 2.5579(17) 5_556
Fe2 Sb3 2.5579(16) 21
Fe2 Fe2 2.600(5) 17_566
Fe2 Sb2 2.6553(18) 25_455
Fe2 Sb2 2.6553(18) 25
Fe2 Sb3 2.835(5) 1_565
Sb1 Sb1 3.0775(11) 25_565
Sb1 Sb1 3.0775(11) 25_455
Sb1 Sb1 3.0775(11) 25_465
Sb1 Sb1 3.0775(11) 25
Sb1 La1 3.3657(10) 25_455
Sb1 La1 3.3657(10) 1_565
Sb1 La1 3.3657(10) 25
Sb2 Fe2 2.6553(18) 13_545
Sb2 Fe2 2.6553(18) 25_455
Sb2 Fe2 2.6553(18) 13
Sb2 Fe2 2.6553(18) 25
Sb2 La1 3.2893(11) 25
Sb2 La1 3.2893(11) 25_445
Sb2 La1 3.2893(11) 25_545
Sb2 La1 3.2893(11) 25_455
Sb3 Sb3 0.485(7) 5_556
Sb3 Sb3 0.485(7) 21
Sb3 Sb3 0.686(10) 17_556
Sb3 Fe2 2.247(4) 17_566
Sb3 Fe2 2.5579(16) 21_455
Sb3 Fe2 2.5579(16) 5_656
Sb3 Fe2 2.5579(16) 5_556
Sb3 Fe2 2.5579(16) 21
Sb3 Fe2 2.835(5) 1_545
Sb3 Fe2 2.835(5) 17_556
Sb3 Fe1 2.845(3) 9
